data_2005391
loop_
_publ_author_name
'Sivakumar, K.'
'Fun, H.-K.'
'Chua, S.-O.'
'Ooi, M.-F.'
'Anwair, M. A. S.'
'Gan, E.-K.'
'Jackson, W. R.'

_publ_section_title
;
 Substituted Imidazonaphthyridine Derivatives. II. C~19~H~17~N~3~O and
 C~24~H~19~N~3~O
;
_journal_issue 9
_journal_name_full 'Acta Crystallographica Section C'
_journal_page_first 2236
_journal_page_last 2239
_journal_paper_doi 10.1107/S0108270196003708
_journal_volume 52
_journal_year 1996
_chemical_formula_sum 'C19 H17 N3 O'
_chemical_formula_weight 303.36
_chemical_name_systematic
;
6,8-dimethyl-2-(4-methoxyphenyl)imidazo[1,2-a]1,8-naphthyridine.
;
_space_group_IT_number 2
_symmetry_cell_setting triclinic
_symmetry_space_group_name_Hall '-P 1'
_symmetry_space_group_name_H-M 'P -1'
_audit_creation_method SHELXL
_cell_angle_alpha 93.520(1)
_cell_angle_beta 97.320(1)
_cell_angle_gamma 105.93(1)
_cell_formula_units_Z 4
_cell_length_a 8.041(1)
_cell_length_b 13.567(1)
_cell_length_c 15.030(1)
_cell_measurement_reflns_used 35
_cell_measurement_temperature 293(2)
_cell_measurement_theta_max 25
_cell_measurement_theta_min 9
_cell_volume 1555.8(3)
_computing_cell_refinement XSCANS
_computing_data_collection 'XSCANS (Siemens, 1994)'
_computing_data_reduction XSCANS
_computing_molecular_graphics SHELXTL/PC
_computing_publication_material 'SHELXL93, PARST (Nardelli, 1983)'
_computing_structure_refinement 'SHELXL93 (Sheldrick, 1993)'
_computing_structure_solution 'SHELXTL/PC (Sheldrick, 1990) (direct methods)'
_diffrn_ambient_temperature 293(2)
_diffrn_measurement_device 'Siemens P4 diffractometer'
_diffrn_measurement_method '\q/2\q scans'
_diffrn_radiation_monochromator graphite
_diffrn_radiation_source 'fine-focus sealed tube'
_diffrn_radiation_type MoK\a
_diffrn_radiation_wavelength 0.71073
_diffrn_reflns_av_R_equivalents 0.0224
_diffrn_reflns_av_sigmaI/netI 0.0670
_diffrn_reflns_limit_h_max 10
_diffrn_reflns_limit_h_min -1
_diffrn_reflns_limit_k_max 17
_diffrn_reflns_limit_k_min -17
_diffrn_reflns_limit_l_max 19
_diffrn_reflns_limit_l_min -19
_diffrn_reflns_number 8674
_diffrn_reflns_theta_max 27.50
_diffrn_reflns_theta_min 1.37
_diffrn_standards_decay_% <5
_diffrn_standards_interval_count 97
_diffrn_standards_number 3
_exptl_absorpt_coefficient_mu 0.082
_exptl_absorpt_correction_type none
_exptl_crystal_colour Colourless
_exptl_crystal_density_diffrn 1.295
_exptl_crystal_density_meas ?
_exptl_crystal_description Prism
_exptl_crystal_F_000 640
_exptl_crystal_size_max 0.52
_exptl_crystal_size_mid 0.36
_exptl_crystal_size_min 0.20
_refine_diff_density_max 0.25
_refine_diff_density_min -0.24
_refine_ls_extinction_method none
_refine_ls_goodness_of_fit_all 0.894
_refine_ls_goodness_of_fit_obs 1.091
_refine_ls_hydrogen_treatment refall
_refine_ls_matrix_type full
_refine_ls_number_parameters 551
_refine_ls_number_reflns 7151
_refine_ls_number_restraints 0
_refine_ls_restrained_S_all 0.911
_refine_ls_restrained_S_obs 1.091
_refine_ls_R_factor_all 0.1116
_refine_ls_R_factor_obs 0.0589
_refine_ls_shift/esd_max 0.000
_refine_ls_shift/esd_mean 0.000
_refine_ls_structure_factor_coef Fsqd
_refine_ls_weighting_details 'w = 1/[\s^2^(Fo^2^)+(0.1051P)^2^] where P=(Fo^2^+2Fc^2^)/3'
_refine_ls_weighting_scheme calc
_refine_ls_wR_factor_all 0.1807
_refine_ls_wR_factor_obs 0.1521
_reflns_number_observed 3761
_reflns_number_total 7152
_reflns_observed_criterion >2sigma(I)
_cod_data_source_file mu1239.cif
_cod_data_source_block V
_cod_depositor_comments
;
The following automatic conversions were performed:
'_symmetry_cell_setting' value 'Triclinic' changed to 'triclinic'
according to '/home/saulius/struct/CIF-dictionaries/cif_core.dic'
dictionary named 'cif_core.dic' version 2.4.1 from 2010-06-29.

Automatic conversion script
Id: cif_fix_enum 1527 2010-12-29 10:47:43Z saulius 

The following automatic conversions were performed:

'_symmetry_cell_setting' value 'Triclinic' changed to 'triclinic'
according to /home/saulius/struct/CIF-dictionaries/cif_core.dic
dictionary named 'cif_core.dic' version 2.4.1 from
2010-06-29.

'_exptl_absorpt_correction_type' value 'None' changed to
'none' according to
/home/saulius/struct/CIF-dictionaries/cif_core.dic dictionary named
'cif_core.dic' version 2.4.1 from 2010-06-29.

Automatic conversion script
Id: cif_fix_values 1715 2011-07-08 13:25:40Z adriana 

The following automatic conversions were performed:

'_exptl_crystal_density_meas' value 'not measured' was changed to '?'
- the value is perceived as not measured.

Automatic conversion script
Id: cif_fix_values 3008 2015-01-20 13:52:24Z robertas 

The following automatic conversions were performed:

'_refine_ls_weighting_scheme' value 'calc w =
1/[\s^2^(Fo^2^)+(0.1051P)^2^] where P=(Fo^2^+2Fc^2^)/3' was changed
to 'calc'. New tag '_refine_ls_weighting_details' was created. The
value of the new tag was set to 'w = 1/[\s^2^(Fo^2^)+(0.1051P)^2^]
where P=(Fo^2^+2Fc^2^)/3'.

Automatic conversion script
Id: cif_fix_values 3143 2015-03-26 13:38:13Z robertas 
;
_cod_original_cell_volume 1555.8(2)
_cod_database_code 2005391

loop_
_symmetry_equiv_pos_as_xyz
'x, y, z'
'-x, -y, -z'

loop_
_atom_site_aniso_label
_atom_site_aniso_U_11
_atom_site_aniso_U_22
_atom_site_aniso_U_33
_atom_site_aniso_U_12
_atom_site_aniso_U_13
_atom_site_aniso_U_23
O1A 0.0520(11) 0.0494(11) 0.0843(14) 0.0131(9) -0.0094(10) 0.0139(10)
N1A 0.0522(12) 0.0358(10) 0.0497(11) 0.0108(9) 0.0021(10) 0.0093(9)
N2A 0.0540(12) 0.0344(10) 0.0450(11) 0.0121(9) 0.0029(9) 0.0073(8)
N3A 0.0441(11) 0.0326(9) 0.0416(10) 0.0068(9) 0.0017(9) 0.0073(8)
C1A 0.0511(14) 0.0332(12) 0.0424(12) 0.0103(11) 0.0063(11) 0.0079(9)
C2A 0.058(2) 0.0326(12) 0.0525(15) 0.0046(12) 0.0029(12) 0.0081(10)
C3A 0.0517(15) 0.0401(13) 0.0472(13) 0.0043(12) 0.0042(12) 0.0052(11)
C4A 0.0475(14) 0.0358(12) 0.0390(12) 0.0072(10) 0.0049(10) 0.0035(9)
C5A 0.0475(14) 0.0481(14) 0.0420(13) 0.0121(12) 0.0066(11) 0.0032(10)
C6A 0.052(2) 0.0515(15) 0.0502(14) 0.0201(13) 0.0001(12) 0.0068(11)
C7A 0.0535(15) 0.0430(13) 0.0460(13) 0.0183(12) 0.0071(12) 0.0062(10)
C8A 0.0469(13) 0.0370(12) 0.0365(11) 0.0115(10) 0.0042(10) 0.0049(9)
C9A 0.0481(14) 0.0342(12) 0.0469(13) 0.0081(11) -0.0005(11) 0.0067(10)
C10A 0.0516(14) 0.0363(12) 0.0392(12) 0.0112(11) 0.0032(11) 0.0073(9)
C11A 0.0477(14) 0.0390(12) 0.0400(12) 0.0100(11) 0.0017(11) 0.0103(10)
C12A 0.057(2) 0.0385(13) 0.072(2) 0.0172(12) -0.0054(14) 0.0114(12)
C13A 0.059(2) 0.0368(14) 0.076(2) 0.0077(13) -0.0100(15) 0.0086(13)
C14A 0.0440(14) 0.0477(14) 0.0489(14) 0.0107(12) 0.0016(11) 0.0132(11)
C15A 0.055(2) 0.0425(14) 0.0483(14) 0.0204(12) 0.0033(12) 0.0066(11)
C16A 0.058(2) 0.0353(13) 0.0477(14) 0.0122(12) -0.0007(12) 0.0029(10)
C17A 0.050(2) 0.059(2) 0.069(2) 0.0065(15) -0.0029(15) 0.002(2)
C18A 0.074(2) 0.042(2) 0.086(2) 0.021(2) -0.007(2) 0.011(2)
C19A 0.055(2) 0.061(2) 0.067(2) 0.021(2) -0.004(2) 0.012(2)
O1B 0.0792(14) 0.0652(12) 0.0433(10) -0.0032(11) -0.0162(10) 0.0111(9)
N1B 0.0530(12) 0.0381(11) 0.0473(11) 0.0067(10) -0.0025(10) 0.0095(9)
N2B 0.0503(12) 0.0348(10) 0.0414(11) 0.0103(9) 0.0052(9) 0.0062(8)
N3B 0.0424(10) 0.0317(9) 0.0391(10) 0.0061(8) -0.0018(8) 0.0043(7)
C1B 0.0486(14) 0.0337(11) 0.0477(13) 0.0094(10) 0.0013(11) 0.0092(10)
C2B 0.0499(15) 0.0357(13) 0.057(2) 0.0014(11) -0.0019(12) 0.0109(11)
C3B 0.0489(15) 0.0368(13) 0.0544(15) 0.0022(12) -0.0009(12) 0.0014(11)
C4B 0.0425(13) 0.0357(12) 0.0448(13) 0.0100(10) 0.0010(10) 0.0004(9)
C5B 0.0459(13) 0.0458(13) 0.0404(12) 0.0140(11) 0.0007(11) -0.0033(10)
C6B 0.055(2) 0.0494(14) 0.0387(13) 0.0180(12) 0.0001(11) 0.0038(11)
C7B 0.0502(14) 0.0424(13) 0.0406(12) 0.0169(11) 0.0058(11) 0.0071(10)
C8B 0.0401(12) 0.0343(11) 0.0400(12) 0.0118(10) 0.0020(10) 0.0036(9)
C9B 0.0465(14) 0.0343(12) 0.0434(13) 0.0072(11) 0.0010(11) 0.0046(10)
C10B 0.0452(13) 0.0360(12) 0.0416(12) 0.0120(10) 0.0030(10) 0.0050(9)
C11B 0.0478(14) 0.0367(12) 0.0399(12) 0.0119(11) 0.0006(10) 0.0066(9)
C12B 0.058(2) 0.0498(14) 0.0365(13) 0.0045(12) 0.0012(12) 0.0131(11)
C13B 0.059(2) 0.0460(14) 0.0465(14) -0.0038(13) -0.0023(13) 0.0117(11)
C14B 0.057(2) 0.0432(13) 0.0422(13) 0.0078(12) -0.0054(12) 0.0061(10)
C15B 0.065(2) 0.0492(15) 0.0426(14) 0.0067(13) -0.0008(13) 0.0167(11)
C16B 0.053(2) 0.0420(13) 0.0502(14) 0.0026(12) 0.0009(12) 0.0125(11)
C17B 0.055(2) 0.060(2) 0.051(2) 0.0077(15) -0.0045(14) -0.0034(13)
C18B 0.077(2) 0.051(2) 0.052(2) 0.009(2) 0.002(2) 0.0186(13)
C19B 0.099(3) 0.098(3) 0.042(2) -0.001(3) -0.013(2) 0.016(2)

loop_
_atom_site_label
_atom_site_occupancy
_atom_site_fract_x
_atom_site_fract_y
_atom_site_fract_z
_atom_site_U_iso_or_equiv
_atom_site_thermal_displace_type
_atom_site_calc_flag
_atom_site_type_symbol
O1A 1 1.2210(2) 0.60958(14) 0.43979(14) 0.0636(5) Uani d O
N1A 1 0.4184(3) 0.40470(14) 0.24969(13) 0.0465(5) Uani d N
N2A 1 0.1638(3) 0.64000(14) 0.13780(13) 0.0449(5) Uani d N
N3A 1 0.2756(2) 0.51109(14) 0.19025(12) 0.0405(4) Uani d N
C1A 1 0.2673(3) 0.4101(2) 0.2070(2) 0.0425(5) Uani d C
C2A 1 0.1054(4) 0.3326(2) 0.1795(2) 0.0497(6) Uani d C
C3A 1 -0.0338(4) 0.3577(2) 0.1390(2) 0.0484(6) Uani d C
C4A 1 -0.0252(3) 0.4627(2) 0.12347(15) 0.0419(5) Uani d C
C5A 1 -0.1671(3) 0.4956(2) 0.0845(2) 0.0463(6) Uani d C
C6A 1 -0.1372(4) 0.5993(2) 0.0736(2) 0.0508(6) Uani d C
C7A 1 0.0275(3) 0.6692(2) 0.0997(2) 0.0466(6) Uani d C
C8A 1 0.1338(3) 0.5401(2) 0.14900(14) 0.0404(5) Uani d C
C9A 1 0.4430(3) 0.5704(2) 0.2239(2) 0.0444(6) Uani d C
C10A 1 0.5280(3) 0.5046(2) 0.26042(15) 0.0428(6) Uani d C
C11A 1 0.7085(3) 0.5298(2) 0.30686(15) 0.0429(5) Uani d C
C12A 1 0.8012(4) 0.6314(2) 0.3416(2) 0.0564(7) Uani d C
C13A 1 0.9691(4) 0.6553(2) 0.3857(2) 0.0601(7) Uani d C
C14A 1 1.0529(3) 0.5780(2) 0.3956(2) 0.0475(6) Uani d C
C15A 1 0.9628(3) 0.4778(2) 0.3629(2) 0.0477(6) Uani d C
C16A 1 0.7930(3) 0.4545(2) 0.3193(2) 0.0479(6) Uani d C
C17A 1 -0.3458(4) 0.4211(3) 0.0550(3) 0.0622(8) Uani d C
C18A 1 0.0631(5) 0.7814(2) 0.0857(3) 0.0675(9) Uani d C
C19A 1 1.3088(4) 0.5340(3) 0.4560(2) 0.0613(8) Uani d C
O1B 1 -0.5193(3) -0.16133(15) -0.05096(12) 0.0694(6) Uani d O
N1B 1 0.1100(3) 0.09550(15) 0.26198(13) 0.0481(5) Uani d N
N2B 1 0.1647(3) -0.08080(14) 0.50614(12) 0.0426(5) Uani d N
N3B 1 0.1504(2) 0.01965(13) 0.38748(12) 0.0393(4) Uani d N
C1B 1 0.2053(3) 0.1065(2) 0.3424(2) 0.0441(6) Uani d C
C2B 1 0.3436(3) 0.1904(2) 0.3875(2) 0.0504(6) Uani d C
C3B 1 0.4201(3) 0.1839(2) 0.4712(2) 0.0496(6) Uani d C
C4B 1 0.3652(3) 0.0929(2) 0.5170(2) 0.0419(5) Uani d C
C5B 1 0.4446(3) 0.0791(2) 0.6033(2) 0.0447(6) Uani d C
C6B 1 0.3794(3) -0.0141(2) 0.6365(2) 0.0476(6) Uani d C
C7B 1 0.2416(3) -0.0920(2) 0.5874(2) 0.0436(6) Uani d C
C8B 1 0.2278(3) 0.0097(2) 0.47378(15) 0.0382(5) Uani d C
C9B 1 0.0137(3) -0.0481(2) 0.3316(2) 0.0428(6) Uani d C
C10B 1 -0.0104(3) 0.0000(2) 0.25509(15) 0.0411(5) Uani d C
C11B 1 -0.1427(3) -0.0392(2) 0.17497(15) 0.0419(5) Uani d C
C12B 1 -0.2842(4) -0.1256(2) 0.1751(2) 0.0506(6) Uani d C
C13B 1 -0.4075(4) -0.1639(2) 0.0996(2) 0.0548(7) Uani d C
C14B 1 -0.3918(3) -0.1170(2) 0.0208(2) 0.0497(6) Uani d C
C15B 1 -0.2538(4) -0.0307(2) 0.0193(2) 0.0545(7) Uani d C
C16B 1 -0.1318(4) 0.0083(2) 0.0959(2) 0.0509(6) Uani d C
C17B 1 0.5937(4) 0.1616(3) 0.6566(2) 0.0586(7) Uani d C
C18B 1 0.1715(5) -0.1942(2) 0.6232(2) 0.0620(8) Uani d C
C19B 1 -0.4971(7) -0.1238(4) -0.1361(2) 0.0873(12) Uani d C
H2A 1 0.1047(38) 0.2608(24) 0.1904(19) 0.077(9) Uiso d H
H3A 1 -0.1487(39) 0.3020(23) 0.1174(19) 0.074(9) Uiso d H
H6A 1 -0.2387(30) 0.6255(17) 0.0465(15) 0.043(6) Uiso d H
H9A 1 0.4869(31) 0.6444(20) 0.2184(15) 0.048(7) Uiso d H
H12A 1 0.7274(34) 0.6869(21) 0.3385(18) 0.065(8) Uiso d H
H13A 1 1.0323(44) 0.7272(27) 0.4103(22) 0.097(11) Uiso d H
H15A 1 1.0276(35) 0.4293(22) 0.3675(18) 0.061(8) Uiso d H
H16A 1 0.7300(31) 0.3831(19) 0.2957(15) 0.047(7) Uiso d H
H17A 1 -0.3822(47) 0.3856(29) 0.1056(25) 0.106(13) Uiso d H
H17B 1 -0.4244(65) 0.4531(38) 0.0367(33) 0.165(21) Uiso d H
H17C 1 -0.3399(48) 0.3703(31) 0.0111(26) 0.105(13) Uiso d H
H18A 1 -0.0336(43) 0.8009(24) 0.0525(21) 0.082(10) Uiso d H
H18B 1 0.1708(55) 0.8112(31) 0.0614(27) 0.122(15) Uiso d H
H18C 1 0.0961(49) 0.8246(29) 0.1438(26) 0.111(13) Uiso d H
H19A 1 1.3065(43) 0.4918(27) 0.3976(24) 0.095(11) Uiso d H
H19B 1 1.2468(37) 0.4821(23) 0.4904(19) 0.065(8) Uiso d H
H19C 1 1.4184(49) 0.5699(27) 0.4898(24) 0.100(12) Uiso d H
H2B 1 0.3848(34) 0.2482(21) 0.3524(17) 0.062(8) Uiso d H
H3B 1 0.5221(31) 0.2406(19) 0.4977(15) 0.045(6) Uiso d H
H6B 1 0.4317(31) -0.0275(18) 0.6990(17) 0.051(7) Uiso d H
H9B 1 -0.0447(30) -0.1126(19) 0.3475(15) 0.043(6) Uiso d H
H12B 1 -0.2955(33) -0.1560(20) 0.2269(17) 0.054(7) Uiso d H
H13B 1 -0.5035(39) -0.2200(23) 0.1016(19) 0.073(9) Uiso d H
H15B 1 -0.2316(37) 0.0008(22) -0.0381(19) 0.069(8) Uiso d H
H16B 1 -0.0308(32) 0.0707(19) 0.0918(16) 0.050(7) Uiso d H
H17D 1 0.6964(47) 0.1664(26) 0.6309(23) 0.092(12) Uiso d H
H17E 1 0.5666(44) 0.2259(28) 0.6593(23) 0.095(12) Uiso d H
H17F 1 0.6270(47) 0.1378(27) 0.7233(26) 0.109(12) Uiso d H
H18D 1 0.1561(51) -0.1864(28) 0.6871(30) 0.113(13) Uiso d H
H18E 1 0.0558(55) -0.2240(31) 0.5951(27) 0.118(15) Uiso d H
H18F 1 0.2682(80) -0.2099(44) 0.6414(39) 0.192(26) Uiso d H
H19D 1 -0.3801(49) -0.1268(26) -0.1495(22) 0.090(13) Uiso d H
H19E 1 -0.5881(47) -0.1670(27) -0.1806(25) 0.096(11) Uiso d H
H19F 1 -0.4812(56) -0.0497(38) -0.1396(28) 0.128(16) Uiso d H

loop_
_atom_type_symbol
_atom_type_description
_atom_type_scat_dispersion_real
_atom_type_scat_dispersion_imag
_atom_type_scat_source
C C 0.0033 0.0016 'International Tables Vol C Tables 4.2.6.8 and 6.1.1.4'
H H 0.0000 0.0000 'International Tables Vol C Tables 4.2.6.8 and 6.1.1.4'
N N 0.0061 0.0033 'International Tables Vol C Tables 4.2.6.8 and 6.1.1.4'
O O 0.0106 0.0060 'International Tables Vol C Tables 4.2.6.8 and 6.1.1.4'

loop_
_geom_angle_atom_site_label_1
_geom_angle_atom_site_label_2
_geom_angle_atom_site_label_3
_geom_angle
C14A O1A C19A 118.1(2)
C1A N1A C10A 105.6(2)
C8A N2A C7A 116.4(2)
C9A N3A C8A 129.8(2)
C9A N3A C1A 106.8(2)
C8A N3A C1A 123.5(2)
N1A C1A N3A 110.9(2)
N1A C1A C2A 131.0(2)
N3A C1A C2A 118.1(2)
C3A C2A C1A 120.1(2)
C2A C3A C4A 121.5(2)
C8A C4A C5A 115.9(2)
C8A C4A C3A 119.3(2)
C5A C4A C3A 124.8(2)
C6A C5A C4A 117.8(2)
C6A C5A C17A 120.6(3)
C4A C5A C17A 121.6(2)
C5A C6A C7A 121.4(2)
N2A C7A C6A 121.9(2)
N2A C7A C18A 116.1(2)
C6A C7A C18A 122.0(3)
N2A C8A N3A 115.9(2)
N2A C8A C4A 126.5(2)
N3A C8A C4A 117.5(2)
C10A C9A N3A 106.0(2)
C9A C10A N1A 110.7(2)
C9A C10A C11A 127.7(2)
N1A C10A C11A 121.6(2)
C16A C11A C12A 117.5(2)
C16A C11A C10A 121.4(2)
C12A C11A C10A 121.1(2)
C13A C12A C11A 121.4(2)
C12A C13A C14A 119.9(3)
O1A C14A C15A 125.1(2)
O1A C14A C13A 115.6(2)
C15A C14A C13A 119.3(2)
C16A C15A C14A 120.3(2)
C15A C16A C11A 121.6(2)
C14B O1B C19B 117.8(2)
C1B N1B C10B 105.7(2)
C7B N2B C8B 116.3(2)
C9B N3B C1B 107.1(2)
C9B N3B C8B 129.5(2)
C1B N3B C8B 123.4(2)
N1B C1B N3B 110.8(2)
N1B C1B C2B 130.9(2)
N3B C1B C2B 118.3(2)
C3B C2B C1B 120.0(2)
C2B C3B C4B 121.6(2)
C8B C4B C5B 116.2(2)
C8B C4B C3B 119.2(2)
C5B C4B C3B 124.6(2)
C6B C5B C4B 117.3(2)
C6B C5B C17B 120.9(2)
C4B C5B C17B 121.8(2)
C5B C6B C7B 121.6(2)
N2B C7B C6B 122.2(2)
N2B C7B C18B 116.2(2)
C6B C7B C18B 121.6(2)
N2B C8B N3B 116.0(2)
N2B C8B C4B 126.4(2)
N3B C8B C4B 117.6(2)
N3B C9B C10B 105.8(2)
C9B C10B N1B 110.6(2)
C9B C10B C11B 127.7(2)
N1B C10B C11B 121.7(2)
C16B C11B C12B 117.3(2)
C16B C11B C10B 121.3(2)
C12B C11B C10B 121.4(2)
C13B C12B C11B 121.8(2)
C12B C13B C14B 120.0(2)
O1B C14B C15B 124.9(2)
O1B C14B C13B 115.8(2)
C15B C14B C13B 119.3(2)
C14B C15B C16B 120.3(2)
C15B C16B C11B 121.3(2)

loop_
_geom_bond_atom_site_label_1
_geom_bond_atom_site_label_2
_geom_bond_distance
O1A C14A 1.368(3)
O1A C19A 1.412(3)
N1A C1A 1.323(3)
N1A C10A 1.385(3)
N2A C8A 1.334(3)
N2A C7A 1.339(3)
N3A C9A 1.377(3)
N3A C8A 1.391(3)
N3A C1A 1.394(3)
C1A C2A 1.424(3)
C2A C3A 1.342(4)
C3A C4A 1.442(3)
C4A C8A 1.405(3)
C4A C5A 1.409(3)
C5A C6A 1.384(3)
C5A C17A 1.507(4)
C6A C7A 1.392(4)
C7A C18A 1.503(4)
C9A C10A 1.367(3)
C10A C11A 1.466(3)
C11A C16A 1.382(3)
C11A C12A 1.406(3)
C12A C13A 1.368(4)
C13A C14A 1.399(4)
C14A C15A 1.379(3)
C15A C16A 1.379(4)
O1B C14B 1.369(3)
O1B C19B 1.420(4)
N1B C1B 1.323(3)
N1B C10B 1.377(3)
N2B C7B 1.333(3)
N2B C8B 1.339(3)
N3B C9B 1.369(3)
N3B C1B 1.390(3)
N3B C8B 1.396(3)
C1B C2B 1.418(3)
C2B C3B 1.347(4)
C3B C4B 1.441(3)
C4B C8B 1.400(3)
C4B C5B 1.418(3)
C5B C6B 1.380(3)
C5B C17B 1.497(4)
C6B C7B 1.394(3)
C7B C18B 1.507(4)
C9B C10B 1.376(3)
C10B C11B 1.466(3)
C11B C16B 1.388(3)
C11B C12B 1.392(3)
C12B C13B 1.378(3)
C13B C14B 1.383(3)
C14B C15B 1.378(4)
C15B C16B 1.386(4)

loop_
_cod_related_entry_id
_cod_related_entry_database
_cod_related_entry_code
1 ChemSpider 24728432
